data_2018004
loop_
_publ_author_name
'Sridhar, Balasubramanian'
'Ravikumar, Krishnan'

_publ_section_title
;
 Multiple hydrogen bonds in cytosinium zoledronate trihydrate
;
_journal_coeditor_code DN3157
_journal_issue 3
_journal_name_full 'Acta Crystallographica Section C'
_journal_page_first o115
_journal_page_last o119
_journal_paper_doi 10.1107/S0108270111005191
_journal_volume 67
_journal_year 2011
_chemical_formula_iupac 'C4 H6 N3 O + , C5 H9 N2 O7 P2 - , 3H2 O'
_chemical_formula_moiety 'C4 H6 N3 O +, C5 H9 N2 O7 P2 -, 3(H2 O)'
_chemical_formula_sum 'C9 H21 N5 O11 P2'
_chemical_formula_weight 437.25
_chemical_name_common 'Cytosinium zoledronate trihydrate'
_chemical_name_systematic
;
4-amino-2-oxo- 2,3-dihydropyrimidin-1-ium
1-hydroxy-2-(1<i>H</i>,3<i>H</i>-imidazol-3-ium-1-yl)ethylidenediphosphonate
trihydrate
;
_space_group_IT_number 2
_symmetry_cell_setting triclinic
_symmetry_space_group_name_Hall '-P 1'
_symmetry_space_group_name_H-M 'P -1'
_atom_sites_solution_hydrogens geom
_atom_sites_solution_primary direct
_atom_sites_solution_secondary difmap
_audit_creation_method SHELXL97
_cell_angle_alpha 89.875(4)
_cell_angle_beta 86.747(5)
_cell_angle_gamma 84.726(4)
_cell_formula_units_Z 2
_cell_length_a 6.7292(16)
_cell_length_b 6.8032(16)
_cell_length_c 19.193(5)
_cell_measurement_reflns_used 4828
_cell_measurement_temperature 294(2)
_cell_measurement_theta_max 27.89
_cell_measurement_theta_min 3.00
_cell_volume 873.5(4)
_computing_cell_refinement 'SAINT (Bruker, 2001)'
_computing_data_collection 'SMART (Bruker, 2001)'
_computing_data_reduction 'SAINT (Bruker, 2001)'
_computing_molecular_graphics 'DIAMOND (Brandenburg & Putz, 2005)'
_computing_publication_material 'SHELXL97 (Sheldrick, 2008)'
_computing_structure_refinement 'SHELXL97 (Sheldrick, 2008)'
_computing_structure_solution 'SHELXS97 (Sheldrick, 2008)'
_diffrn_ambient_temperature 294(2)
_diffrn_measured_fraction_theta_full 0.992
_diffrn_measured_fraction_theta_max 0.992
_diffrn_measurement_device 'Bruker SMART APEX CCD area-detector'
_diffrn_measurement_device_type 'Bruker SMART APEX CCD area-detector'
_diffrn_measurement_method \w
_diffrn_radiation_monochromator graphite
_diffrn_radiation_source 'fine-focus sealed tube'
_diffrn_radiation_type MoK\a
_diffrn_radiation_wavelength 0.71073
_diffrn_reflns_av_R_equivalents 0.0327
_diffrn_reflns_av_sigmaI/netI 0.0387
_diffrn_reflns_limit_h_max 7
_diffrn_reflns_limit_h_min -7
_diffrn_reflns_limit_k_max 8
_diffrn_reflns_limit_k_min -8
_diffrn_reflns_limit_l_max 22
_diffrn_reflns_limit_l_min -22
_diffrn_reflns_number 7859
_diffrn_reflns_theta_full 25.00
_diffrn_reflns_theta_max 25.00
_diffrn_reflns_theta_min 1.06
_diffrn_standards_number 0
_exptl_absorpt_coefficient_mu 0.319
_exptl_absorpt_correction_type none
_exptl_crystal_colour colourless
_exptl_crystal_density_diffrn 1.662
_exptl_crystal_density_method 'not measured'
_exptl_crystal_description block
_exptl_crystal_F_000 456
_exptl_crystal_size_max 0.14
_exptl_crystal_size_mid 0.12
_exptl_crystal_size_min 0.06
_refine_diff_density_max 0.503
_refine_diff_density_min -0.376
_refine_ls_extinction_method none
_refine_ls_goodness_of_fit_ref 1.209
_refine_ls_hydrogen_treatment constr
_refine_ls_matrix_type full
_refine_ls_number_parameters 247
_refine_ls_number_reflns 3035
_refine_ls_number_restraints 9
_refine_ls_restrained_S_all 1.211
_refine_ls_R_factor_all 0.0649
_refine_ls_R_factor_gt 0.0599
_refine_ls_shift/su_max 0.000
_refine_ls_shift/su_mean 0.000
_refine_ls_structure_factor_coef Fsqd
_refine_ls_weighting_details 'calc w = 1/[\s^2^(Fo^2^)+(0.0511P)^2^+1.5176P] where P=(Fo^2^+2Fc^2^)/3'
_refine_ls_weighting_scheme calc
_refine_ls_wR_factor_gt 0.1398
_refine_ls_wR_factor_ref 0.1428
_reflns_number_gt 2805
_reflns_number_total 3035
_reflns_threshold_expression I>2\s(I)
_cod_data_source_file dn3157.cif
_cod_data_source_block I
_cod_database_code 2018004
_cod_database_fobs_code 2018004

loop_
_symmetry_equiv_pos_as_xyz
'x, y, z'
'-x, -y, -z'

loop_
_atom_site_type_symbol
_atom_site_label
_atom_site_fract_x
_atom_site_fract_y
_atom_site_fract_z
_atom_site_U_iso_or_equiv
_atom_site_adp_type
_atom_site_calc_flag
_atom_site_refinement_flags
_atom_site_occupancy
_atom_site_disorder_assembly
_atom_site_disorder_group
P P1 0.94429(14) 0.03787(12) 0.20340(5) 0.0218(2) Uani d . 1 . .
P P2 0.66606(14) 0.41161(12) 0.24243(5) 0.0225(2) Uani d . 1 . .
O O16 0.8769(4) 0.3519(4) 0.11825(12) 0.0278(6) Uani d . 1 . .
H H16 0.9828 0.3828 0.1321 0.042 Uiso calc R 1 . .
O O17 1.0732(4) -0.0474(4) 0.14326(13) 0.0335(6) Uani d . 1 . .
O O18 0.8167(4) -0.1022(3) 0.24127(13) 0.0320(6) Uani d . 1 . .
O O19 1.0732(4) 0.1384(4) 0.25599(15) 0.0380(7) Uani d . 1 . .
H H19 1.1796 0.0710 0.2595 0.057 Uiso calc R 1 . .
O O20 0.5988(4) 0.2830(4) 0.30150(12) 0.0294(6) Uani d . 1 . .
O O21 0.5096(4) 0.5515(4) 0.21253(13) 0.0325(6) Uani d . 1 . .
O O22 0.8447(4) 0.5239(4) 0.26582(14) 0.0322(6) Uani d . 1 . .
H H22 0.8358 0.6359 0.2497 0.048 Uiso calc R 1 . .
N N9 0.6674(4) 0.0276(4) 0.07833(14) 0.0232(6) Uani d . 1 . .
N N11 0.7866(5) -0.0766(5) -0.02246(16) 0.0336(8) Uani d . 1 . .
H H11 0.8330 -0.0779 -0.0652 0.040 Uiso calc R 1 . .
C C10 0.7323(5) 0.0811(5) 0.01536(18) 0.0267(8) Uani d . 1 . .
H H10 0.7384 0.2106 0.0003 0.032 Uiso calc R 1 . .
C C12 0.7567(6) -0.2397(6) 0.0177(2) 0.0363(9) Uani d . 1 . .
H H12 0.7838 -0.3707 0.0038 0.044 Uiso calc R 1 . .
C C13 0.6813(6) -0.1757(5) 0.0807(2) 0.0321(9) Uani d . 1 . .
H H13 0.6456 -0.2533 0.1185 0.038 Uiso calc R 1 . .
C C14 0.6019(5) 0.1652(5) 0.13577(18) 0.0255(8) Uani d . 1 . .
H H14A 0.5214 0.0984 0.1702 0.031 Uiso calc R 1 . .
H H14B 0.5183 0.2753 0.1178 0.031 Uiso calc R 1 . .
C C15 0.7772(5) 0.2448(5) 0.17136(17) 0.0207(7) Uani d . 1 . .
O O8 0.7341(6) 0.5225(4) 0.45878(17) 0.0607(10) Uani d . 1 . .
N N1 0.7579(5) 0.2882(5) 0.54241(16) 0.0346(8) Uani d . 1 . .
H H1 0.7661 0.3746 0.5745 0.042 Uiso calc R 1 . .
N N3 0.7418(5) 0.2030(4) 0.42667(16) 0.0301(7) Uani d . 1 . .
H H3 0.7318 0.2373 0.3838 0.036 Uiso calc R 1 . .
N N7 0.7618(5) -0.1186(4) 0.39070(16) 0.0338(8) Uani d . 1 . .
H H7A 0.7596 -0.0775 0.3483 0.041 Uiso calc R 1 . .
H H7B 0.7694 -0.2431 0.3993 0.041 Uiso calc R 1 . .
C C2 0.7446(7) 0.3486(6) 0.4753(2) 0.0360(9) Uani d . 1 . .
C C4 0.7537(5) 0.0073(5) 0.44174(18) 0.0248(8) Uani d . 1 . .
C C5 0.7559(6) -0.0465(5) 0.51256(19) 0.0281(8) Uani d . 1 . .
H H5 0.7555 -0.1782 0.5257 0.034 Uiso calc R 1 . .
C C6 0.7585(6) 0.0940(6) 0.56041(19) 0.0307(8) Uani d . 1 . .
H H6 0.7608 0.0592 0.6073 0.037 Uiso calc R 1 . .
O O1W 0.3927(4) 0.9094(4) 0.27836(14) 0.0362(7) Uani d D 1 . .
H H1W 0.5046 0.9575 0.2789 0.054 Uiso d RD 1 . .
H H2W 0.4060 0.7998 0.2573 0.054 Uiso d RD 1 . .
O O2W 0.1989(4) 0.5602(4) 0.12357(16) 0.0410(7) Uani d D 1 . .
H H3W 0.2902 0.5443 0.1528 0.061 Uiso d RD 1 . .
H H4W 0.1487 0.6796 0.1250 0.061 Uiso d RD 1 . .
O O3W 0.7872(5) 0.5746(5) 0.64102(16) 0.0522(8) Uani d D 1 . .
H H5W 0.6780 0.6194 0.6623 0.078 Uiso d RD 1 . .
H H6W 0.8848 0.5786 0.6669 0.078 Uiso d RD 1 . .

loop_
_atom_site_aniso_label
_atom_site_aniso_U_11
_atom_site_aniso_U_22
_atom_site_aniso_U_33
_atom_site_aniso_U_12
_atom_site_aniso_U_13
_atom_site_aniso_U_23
P1 0.0307(5) 0.0110(4) 0.0236(5) 0.0004(3) -0.0052(4) 0.0008(3)
P2 0.0317(5) 0.0130(4) 0.0226(5) 0.0015(4) -0.0062(4) 0.0008(3)
O16 0.0360(15) 0.0218(13) 0.0273(13) -0.0096(11) -0.0046(11) 0.0061(10)
O17 0.0447(17) 0.0205(13) 0.0341(15) 0.0044(12) -0.0028(12) 0.0018(11)
O18 0.0464(16) 0.0131(12) 0.0359(14) -0.0013(11) 0.0010(12) 0.0046(10)
O19 0.0409(17) 0.0250(14) 0.0483(17) 0.0089(12) -0.0216(13) -0.0087(12)
O20 0.0422(16) 0.0219(13) 0.0240(13) -0.0026(11) -0.0004(11) 0.0017(10)
O21 0.0391(15) 0.0230(13) 0.0344(14) 0.0074(11) -0.0101(12) 0.0018(11)
O22 0.0441(16) 0.0138(12) 0.0396(15) -0.0005(11) -0.0133(12) 0.0007(11)
N9 0.0306(16) 0.0179(14) 0.0222(15) -0.0045(12) -0.0072(12) -0.0010(11)
N11 0.0370(19) 0.0389(19) 0.0256(16) -0.0072(15) -0.0031(14) -0.0062(14)
C10 0.032(2) 0.0252(19) 0.0241(18) -0.0066(15) -0.0069(15) 0.0016(15)
C12 0.042(2) 0.023(2) 0.045(2) -0.0009(17) -0.0117(19) -0.0075(17)
C13 0.045(2) 0.0197(18) 0.033(2) -0.0061(16) -0.0123(17) 0.0055(16)
C14 0.031(2) 0.0224(18) 0.0235(18) -0.0019(15) -0.0057(15) -0.0014(14)
C15 0.0275(18) 0.0113(15) 0.0233(17) -0.0011(13) -0.0031(14) 0.0024(13)
O8 0.121(3) 0.0168(15) 0.0457(18) -0.0088(17) -0.0110(19) 0.0054(13)
N1 0.054(2) 0.0213(16) 0.0285(17) -0.0027(15) -0.0062(15) -0.0064(13)
N3 0.050(2) 0.0169(15) 0.0237(15) -0.0038(14) -0.0061(14) 0.0027(12)
N7 0.059(2) 0.0167(15) 0.0263(16) -0.0038(14) -0.0053(15) 0.0033(13)
C2 0.055(3) 0.0192(19) 0.034(2) -0.0023(17) -0.0057(19) 0.0008(16)
C4 0.0287(19) 0.0189(17) 0.0273(18) -0.0033(14) -0.0035(15) 0.0038(14)
C5 0.035(2) 0.0195(18) 0.0301(19) -0.0042(15) -0.0023(16) 0.0047(15)
C6 0.036(2) 0.030(2) 0.0251(19) -0.0018(16) -0.0005(16) 0.0050(16)
O1W 0.0326(15) 0.0333(15) 0.0418(16) 0.0031(12) -0.0050(12) -0.0022(12)
O2W 0.0447(17) 0.0224(14) 0.0570(18) -0.0013(12) -0.0167(14) -0.0046(13)
O3W 0.053(2) 0.058(2) 0.0469(18) -0.0094(16) 0.0010(15) -0.0255(16)

loop_
_atom_type_symbol
_atom_type_description
_atom_type_scat_dispersion_real
_atom_type_scat_dispersion_imag
_atom_type_scat_source
C C 0.0033 0.0016 'International Tables Vol C Tables 4.2.6.8 and 6.1.1.4'
H H 0.0000 0.0000 'International Tables Vol C Tables 4.2.6.8 and 6.1.1.4'
N N 0.0061 0.0033 'International Tables Vol C Tables 4.2.6.8 and 6.1.1.4'
O O 0.0106 0.0060 'International Tables Vol C Tables 4.2.6.8 and 6.1.1.4'
P P 0.1023 0.0942 'International Tables Vol C Tables 4.2.6.8 and 6.1.1.4'

loop_
_geom_angle_atom_site_label_1
_geom_angle_atom_site_label_2
_geom_angle_atom_site_label_3
_geom_angle_site_symmetry_1
_geom_angle_site_symmetry_3
_geom_angle
_geom_angle_publ_flag
O17 P1 O18 . . 115.68(15) ?
O17 P1 O19 . . 110.34(16) ?
O18 P1 O19 . . 110.12(16) ?
O17 P1 C15 . . 108.43(15) ?
O18 P1 C15 . . 107.85(15) ?
O19 P1 C15 . . 103.69(15) ?
O21 P2 O20 . . 116.77(16) ?
O21 P2 O22 . . 110.79(15) ?
O20 P2 O22 . . 108.90(15) ?
O21 P2 C15 . . 107.97(15) ?
O20 P2 C15 . . 107.11(14) ?
O22 P2 C15 . . 104.53(15) ?
C15 O16 H16 . . 109.5 ?
P1 O19 H19 . . 109.5 ?
P2 O22 H22 . . 109.5 ?
C10 N9 C13 . . 108.3(3) ?
C10 N9 C14 . . 124.6(3) ?
C13 N9 C14 . . 127.0(3) ?
C10 N11 C12 . . 108.3(3) ?
C10 N11 H11 . . 125.9 ?
C12 N11 H11 . . 125.9 ?
N11 C10 N9 . . 109.4(3) ?
N11 C10 H10 . . 125.3 ?
N9 C10 H10 . . 125.3 ?
C13 C12 N11 . . 107.6(3) ?
C13 C12 H12 . . 126.2 ?
N11 C12 H12 . . 126.2 ?
C12 C13 N9 . . 106.5(3) ?
C12 C13 H13 . . 126.8 ?
N9 C13 H13 . . 126.8 ?
N9 C14 C15 . . 112.9(3) ?
N9 C14 H14A . . 109.0 ?
C15 C14 H14A . . 109.0 ?
N9 C14 H14B . . 109.0 ?
C15 C14 H14B . . 109.0 ?
H14A C14 H14B . . 107.8 ?
O16 C15 C14 . . 104.8(3) ?
O16 C15 P1 . . 111.1(2) ?
C14 C15 P1 . . 110.0(2) ?
O16 C15 P2 . . 111.1(2) ?
C14 C15 P2 . . 106.6(2) ?
P1 C15 P2 . . 112.80(17) ?
C2 N1 C6 . . 121.8(3) ?
C2 N1 H1 . . 119.1 ?
C6 N1 H1 . . 119.1 ?
C4 N3 C2 . . 124.1(3) ?
C4 N3 H3 . . 117.9 ?
C2 N3 H3 . . 117.9 ?
C4 N7 H7A . . 120.0 ?
C4 N7 H7B . . 120.0 ?
H7A N7 H7B . . 120.0 ?
O8 C2 N1 . . 122.6(4) ?
O8 C2 N3 . . 121.4(4) ?
N1 C2 N3 . . 116.0(3) ?
N7 C4 N3 . . 118.7(3) ?
N7 C4 C5 . . 123.9(3) ?
N3 C4 C5 . . 117.4(3) ?
C6 C5 C4 . . 118.9(3) ?
C6 C5 H5 . . 120.6 ?
C4 C5 H5 . . 120.6 ?
C5 C6 N1 . . 121.5(3) ?
C5 C6 H6 . . 119.2 ?
N1 C6 H6 . . 119.2 ?
H1W O1W H2W . . 110.1 ?
H3W O2W H4W . . 109.2 ?
H5W O3W H6W . . 111.1 ?

loop_
_geom_bond_atom_site_label_1
_geom_bond_atom_site_label_2
_geom_bond_site_symmetry_2
_geom_bond_distance
_geom_bond_publ_flag
P1 O17 . 1.489(3) ?
P1 O18 . 1.500(3) ?
P1 O19 . 1.566(3) ?
P1 C15 . 1.846(3) ?
P2 O21 . 1.492(3) ?
P2 O20 . 1.505(3) ?
P2 O22 . 1.569(3) ?
P2 C15 . 1.856(3) ?
O16 C15 . 1.425(4) ?
O16 H16 . 0.8200 ?
O19 H19 . 0.8200 ?
O22 H22 . 0.8200 ?
N9 C10 . 1.324(4) ?
N9 C13 . 1.378(5) ?
N9 C14 . 1.470(4) ?
N11 C10 . 1.309(5) ?
N11 C12 . 1.373(5) ?
N11 H11 . 0.8600 ?
C10 H10 . 0.9300 ?
C12 C13 . 1.342(6) ?
C12 H12 . 0.9300 ?
C13 H13 . 0.9300 ?
C14 C15 . 1.537(5) ?
C14 H14A . 0.9700 ?
C14 H14B . 0.9700 ?
O8 C2 . 1.221(5) ?
N1 C2 . 1.356(5) ?
N1 C6 . 1.364(5) ?
N1 H1 . 0.8600 ?
N3 C4 . 1.358(5) ?
N3 C2 . 1.365(5) ?
N3 H3 . 0.8600 ?
N7 C4 . 1.298(5) ?
N7 H7A . 0.8600 ?
N7 H7B . 0.8600 ?
C4 C5 . 1.407(5) ?
C5 C6 . 1.329(5) ?
C5 H5 . 0.9300 ?
C6 H6 . 0.9300 ?
O1W H1W . 0.8492 ?
O1W H2W . 0.8447 ?
O2W H3W . 0.8548 ?
O2W H4W . 0.8501 ?
O3W H5W . 0.8516 ?
O3W H6W . 0.8488 ?

loop_
_geom_hbond_atom_site_label_D
_geom_hbond_atom_site_label_H
_geom_hbond_atom_site_label_A
_geom_hbond_site_symmetry_A
_geom_hbond_distance_DH
_geom_hbond_distance_HA
_geom_hbond_distance_DA
_geom_hbond_angle_DHA
N1 H1 O3W . 0.86 1.89 2.747(4) 177
N3 H3 O20 . 0.86 1.87 2.675(4) 155
N7 H7A O18 . 0.86 2.07 2.874(4) 155
N7 H7B O8 1_545 0.86 1.98 2.783(4) 154
O16 H16 O2W 1_655 0.82 1.97 2.703(4) 148
O19 H19 O1W 1_645 0.82 1.78 2.592(4) 172
O22 H22 O18 1_565 0.82 1.78 2.578(3) 163
N11 H11 O17 2_755 0.86 1.83 2.620(4) 152
O1W H1W O18 1_565 0.85 2.18 2.895(4) 141
O1W H1W O20 1_565 0.85 2.41 3.050(4) 133
O1W H2W O21 . 0.84 1.95 2.774(4) 165
O2W H3W O21 . 0.85 1.92 2.770(4) 170
O2W H4W O17 1_465 0.85 1.91 2.746(4) 168
O3W H5W O20 2_666 0.85 2.01 2.849(4) 171
O3W H6W O22 2_766 0.85 2.34 3.158(4) 161
O3W H6W O19 2_766 0.85 2.48 3.027(4) 123
C5 H5 O8 1_545 0.93 2.43 3.130(5) 132
C6 H6 O1W 2_666 0.93 2.37 3.203(5) 148
C13 H13 O21 1_545 0.93 2.43 3.350(5) 173
C14 H14A O1W 1_545 0.97 2.59 3.534(5) 165

loop_
_geom_torsion_atom_site_label_1
_geom_torsion_atom_site_label_2
_geom_torsion_atom_site_label_3
_geom_torsion_atom_site_label_4
_geom_torsion_site_symmetry_1
_geom_torsion_site_symmetry_2
_geom_torsion_site_symmetry_3
_geom_torsion_site_symmetry_4
_geom_torsion
_geom_torsion_publ_flag
C12 N11 C10 N9 . . . . -0.3(4) ?
C13 N9 C10 N11 . . . . 0.0(4) ?
C14 N9 C10 N11 . . . . 177.4(3) ?
C10 N11 C12 C13 . . . . 0.5(4) ?
N11 C12 C13 N9 . . . . -0.4(4) ?
C10 N9 C13 C12 . . . . 0.3(4) ?
C14 N9 C13 C12 . . . . -177.0(3) ?
C10 N9 C14 C15 . . . . -77.6(4) ?
C13 N9 C14 C15 . . . . 99.3(4) ?
N9 C14 C15 O16 . . . . 62.9(3) ?
N9 C14 C15 P1 . . . . -56.7(3) ?
N9 C14 C15 P2 . . . . -179.3(2) ?
O17 P1 C15 O16 . . . . -36.7(3) ?
O18 P1 C15 O16 . . . . -162.7(2) ?
O19 P1 C15 O16 . . . . 80.6(2) ?
O17 P1 C15 C14 . . . . 78.9(3) ?
O18 P1 C15 C14 . . . . -47.0(3) ?
O19 P1 C15 C14 . . . . -163.8(2) ?
O17 P1 C15 P2 . . . . -162.17(17) ?
O18 P1 C15 P2 . . . . 71.9(2) ?
O19 P1 C15 P2 . . . . -44.9(2) ?
O21 P2 C15 O16 . . . . 63.8(3) ?
O20 P2 C15 O16 . . . . -169.7(2) ?
O22 P2 C15 O16 . . . . -54.2(3) ?
O21 P2 C15 C14 . . . . -49.8(3) ?
O20 P2 C15 C14 . . . . 76.7(2) ?
O22 P2 C15 C14 . . . . -167.8(2) ?
O21 P2 C15 P1 . . . . -170.67(17) ?
O20 P2 C15 P1 . . . . -44.1(2) ?
O22 P2 C15 P1 . . . . 71.3(2) ?
C6 N1 C2 O8 . . . . 176.3(4) ?
C6 N1 C2 N3 . . . . -3.1(6) ?
C4 N3 C2 O8 . . . . 179.8(4) ?
C4 N3 C2 N1 . . . . -0.8(6) ?
C2 N3 C4 N7 . . . . -175.9(4) ?
C2 N3 C4 C5 . . . . 4.3(6) ?
N7 C4 C5 C6 . . . . 176.2(4) ?
N3 C4 C5 C6 . . . . -4.0(5) ?
C4 C5 C6 N1 . . . . 0.4(6) ?
C2 N1 C6 C5 . . . . 3.3(6) ?
